data_7016608
loop_
_publ_author_name
'Siewert, Inke'
'Fitzpatrick, Philip'
'Broomsgrove, Alexander E. J.'
'Kelly, Michael'
'Vidovic, Dragoslav'
'Aldridge, Simon'

_publ_section_title
;
 Probing the influence of steric bulk on anion binding by
 triarylboranes: comparative studies of FcB(o-Tol)(2), FcB(o-Xyl)(2)
 and FcBMes(2).
;
_journal_issue 40
_journal_name_full 'Dalton transactions (Cambridge, England : 2003)'
_journal_page_first 10345
_journal_page_last 10350
_journal_paper_doi 10.1039/c1dt10185d
_journal_volume 40
_journal_year 2011
_chemical_absolute_configuration ad
_chemical_formula_moiety 'C24 H23 B1 Fe1'
_chemical_formula_sum 'C24 H23 B Fe'
_chemical_formula_weight 378.10
_space_group_IT_number 33
_symmetry_cell_setting orthorhombic
_symmetry_space_group_name_Hall 'P 2c -2n'
_symmetry_space_group_name_H-M 'P n a 21'
_atom_sites_solution_hydrogens geom
_atom_sites_solution_primary direct
_audit_creation_date 10-05-07
_audit_creation_method CRYSTALS_ver_14.03
_cell_angle_alpha 90
_cell_angle_beta 90
_cell_angle_gamma 90
_cell_formula_units_Z 4
_cell_length_a 15.3409(6)
_cell_length_b 7.4354(3)
_cell_length_c 16.5260(7)
_cell_measurement_reflns_used 2380
_cell_measurement_temperature 150
_cell_measurement_theta_max 27
_cell_measurement_theta_min 5
_cell_volume 1885.05(13)
_computing_cell_refinement 'DENZO/SCALEPACK (Otwinowski & Minor, 1997)'
_computing_data_collection 'COLLECT (Nonius, 2001).'
_computing_data_reduction 'DENZO/SCALEPACK (Otwinowski & Minor, 1997)'
_computing_molecular_graphics 'CAMERON (Watkin et al., 1996)'
_computing_publication_material 'CRYSTALS (Betteridge et al., 2003)'
_computing_structure_refinement 'CRYSTALS (Betteridge et al., 2003)'
_computing_structure_solution 'SHELXS 86 (Sheldrick, 1986)'
_diffrn_ambient_temperature 150
_diffrn_measured_fraction_theta_full 0.991
_diffrn_measured_fraction_theta_max 0.990
_diffrn_measurement_device Area
_diffrn_measurement_device_type 'Nonius KappaCCD'
_diffrn_measurement_method \w
_diffrn_radiation_monochromator graphite
_diffrn_radiation_type 'Mo K\a'
_diffrn_radiation_wavelength 0.71073
_diffrn_reflns_av_R_equivalents 0.000
_diffrn_reflns_limit_h_max 19
_diffrn_reflns_limit_h_min -19
_diffrn_reflns_limit_k_max 9
_diffrn_reflns_limit_k_min -9
_diffrn_reflns_limit_l_max 21
_diffrn_reflns_limit_l_min -21
_diffrn_reflns_number 13079
_diffrn_reflns_theta_full 26.920
_diffrn_reflns_theta_max 27.470
_diffrn_reflns_theta_min 5.319
_diffrn_standards_number 0
_exptl_absorpt_coefficient_mu 0.804
_exptl_absorpt_correction_T_max 0.95
_exptl_absorpt_correction_T_min 0.92
_exptl_absorpt_correction_type multi-scan
_exptl_absorpt_process_details 'DENZO/SCALEPACK (Otwinowski & Minor, 1997)'
_exptl_crystal_colour red
_exptl_crystal_density_diffrn 1.332
_exptl_crystal_density_method 'not measured'
_exptl_crystal_description block
_exptl_crystal_F_000 792
_exptl_crystal_size_max 0.130
_exptl_crystal_size_mid 0.100
_exptl_crystal_size_min 0.070
_refine_diff_density_max 0.56
_refine_diff_density_min -0.46
_refine_ls_abs_structure_details 'Flack (1983), 0 Friedel-pairs'
_refine_ls_abs_structure_Flack 0.45(8)
_refine_ls_extinction_method None
_refine_ls_goodness_of_fit_ref 0.9742
_refine_ls_hydrogen_treatment none
_refine_ls_matrix_type full
_refine_ls_number_parameters 236
_refine_ls_number_reflns 1623
_refine_ls_number_restraints 330
_refine_ls_R_factor_all 0.0488
_refine_ls_R_factor_gt 0.0425
_refine_ls_shift/su_max 0.0006546
_refine_ls_shift/su_mean 0.5636141
_refine_ls_structure_factor_coef Fsqd
_refine_ls_weighting_details
;
Method= Modified Sheldrick
w=1/[\s^2^(F^2^) + ( 0.08P)^2^ + 1.20P]
,where P=(max(Fo^2^,0) + 2Fc^2^)/3
;
_refine_ls_weighting_scheme calc
_refine_ls_wR_factor_all 0.1183
_refine_ls_wR_factor_gt 0.1130
_refine_ls_wR_factor_ref 0.1183
_reflns_limit_h_max 19
_reflns_limit_h_min 0
_reflns_limit_k_max 9
_reflns_limit_k_min 0
_reflns_limit_l_max 0
_reflns_limit_l_min -21
_reflns_number_gt 1459
_reflns_number_total 2211
_reflns_threshold_expression I>2.0\s(I)
_oxford_diffrn_Wilson_B_factor 3.49
_oxford_diffrn_Wilson_scale 3.94
_oxford_refine_ls_r_factor_ref 0.0488
_oxford_refine_ls_scale 0.5395(18)
_oxford_reflns_number_all 1623
_oxford_reflns_threshold_expression_ref I>-3.0\s(I)
_oxford_structure_analysis_title 041fpdv10
_cod_data_source_file c1dt10185d.txt
_cod_data_source_block 041pfdv10
_cod_depositor_comments
;
The following automatic conversions were performed:

'_symmetry_cell_setting' value 'Orthorhombic' changed to
'orthorhombic' according to
/home/saulius/struct/CIF-dictionaries/cif_core.dic dictionary named
'cif_core.dic' version 2.4.1 from 2010-06-29.

Automatic conversion script
Id: cif_fix_values 1715 2011-07-08 13:25:40Z adriana 
;
_cod_original_sg_symbol_H-M 'P n a 21 '
_cod_original_formula_sum 'C24 H23 B1 Fe1'
_cod_database_code 7016608

loop_
_symmetry_equiv_pos_as_xyz
x,y,z
-x+1/2,y+1/2,z+1/2
x+1/2,-y+1/2,z
-x,-y,z+1/2

loop_
_atom_site_label
_atom_site_type_symbol
_atom_site_fract_x
_atom_site_fract_y
_atom_site_fract_z
_atom_site_U_iso_or_equiv
_atom_site_occupancy
_atom_site_adp_type
_atom_site_refinement_flags_posn
Fe1 Fe 0.63273(4) 0.73013(7) 0.12926(19) 0.0463 1.0000 Uani .
C2 C 0.6211(4) 0.9832(7) 0.0817(4) 0.0570 1.0000 Uani .
C3 C 0.5773(4) 0.9748(8) 0.1562(3) 0.0547 1.0000 Uani .
C4 C 0.5140(4) 0.8408(9) 0.1501(4) 0.0716 1.0000 Uani .
C5 C 0.5167(4) 0.7680(9) 0.0709(5) 0.0778 1.0000 Uani .
C6 C 0.5834(4) 0.8575(8) 0.0286(4) 0.0676 1.0000 Uani .
C7 C 0.6483(4) 0.4581(6) 0.1281(6) 0.0665 1.0000 Uani .
C8 C 0.7166(4) 0.5418(8) 0.0834(4) 0.0652 1.0000 Uani .
C9 C 0.7611(3) 0.6600(6) 0.1364(4) 0.0528 1.0000 Uani .
C10 C 0.7210(3) 0.6497(6) 0.2156(3) 0.0485 1.0000 Uani .
C11 C 0.6499(4) 0.5215(7) 0.2062(3) 0.0547 1.0000 Uani .
B12 B 0.7380(4) 0.7722(7) 0.2877(4) 0.0469 1.0000 Uani .
C13 C 0.8094(3) 0.9248(7) 0.2857(3) 0.0471 1.0000 Uani .
C14 C 0.8832(3) 0.9229(7) 0.3361(3) 0.0498 1.0000 Uani .
C15 C 0.9011(5) 0.7644(9) 0.3898(5) 0.0793 1.0000 Uani .
C16 C 0.9405(4) 1.0647(8) 0.3354(3) 0.0620 1.0000 Uani .
C17 C 0.9259(4) 1.2141(7) 0.2872(4) 0.0626 1.0000 Uani .
C18 C 0.8565(5) 1.2207(8) 0.2368(5) 0.0649 1.0000 Uani .
C19 C 0.7985(4) 1.0764(7) 0.2359(4) 0.0590 1.0000 Uani .
C20 C 0.6899(4) 0.7271(8) 0.3699(4) 0.0595 1.0000 Uani .
C21 C 0.6471(4) 0.8428(9) 0.4197(4) 0.0707 1.0000 Uani .
C22 C 0.6127(5) 0.7925(14) 0.4977(5) 0.0819 1.0000 Uani .
C23 C 0.6287(4) 0.6248(12) 0.5210(5) 0.0816 1.0000 Uani .
C24 C 0.6702(6) 0.4912(11) 0.4753(5) 0.0883 1.0000 Uani .
C25 C 0.6992(4) 0.5395(10) 0.4010(4) 0.0782 1.0000 Uani .
C26 C 0.6338(5) 1.0238(10) 0.3927(4) 0.0800 1.0000 Uani .
H21 H 0.6670 1.0705 0.0684 0.0667 1.0000 Uiso R
H31 H 0.5896 1.0459 0.2038 0.0676 1.0000 Uiso R
H41 H 0.4730 0.8078 0.1929 0.0831 1.0000 Uiso R
H51 H 0.4786 0.6735 0.0490 0.0882 1.0000 Uiso R
H61 H 0.6035 0.8305 -0.0266 0.0823 1.0000 Uiso R
H71 H 0.6055 0.3724 0.1068 0.0821 1.0000 Uiso R
H81 H 0.7317 0.5126 0.0270 0.0767 1.0000 Uiso R
H91 H 0.8097 0.7422 0.1217 0.0643 1.0000 Uiso R
H111 H 0.6081 0.4883 0.2491 0.0631 1.0000 Uiso R
H151 H 0.9591 0.7702 0.4118 0.1170 1.0000 Uiso R
H152 H 0.8956 0.6574 0.3579 0.1171 1.0000 Uiso R
H153 H 0.8595 0.7614 0.4332 0.1170 1.0000 Uiso R
H161 H 0.9897 1.0623 0.3681 0.0732 1.0000 Uiso R
H171 H 0.9657 1.3083 0.2886 0.0681 1.0000 Uiso R
H181 H 0.8466 1.3190 0.2047 0.0705 1.0000 Uiso R
H191 H 0.7518 1.0797 0.2004 0.0730 1.0000 Uiso R
H221 H 0.5819 0.8753 0.5294 0.0919 1.0000 Uiso R
H231 H 0.6106 0.5913 0.5726 0.0943 1.0000 Uiso R
H241 H 0.6766 0.3741 0.4947 0.1011 1.0000 Uiso R
H251 H 0.7259 0.4552 0.3679 0.0855 1.0000 Uiso R
H261 H 0.5999 1.0865 0.4326 0.1272 1.0000 Uiso R
H262 H 0.6895 1.0813 0.3862 0.1270 1.0000 Uiso R
H263 H 0.6037 1.0224 0.3419 0.1270 1.0000 Uiso R

loop_
_atom_site_aniso_label
_atom_site_aniso_U_11
_atom_site_aniso_U_22
_atom_site_aniso_U_33
_atom_site_aniso_U_23
_atom_site_aniso_U_13
_atom_site_aniso_U_12
Fe1 0.0515(4) 0.0368(3) 0.0507(4) -0.0041(5) 0.0030(5) -0.0040(3)
C2 0.064(3) 0.037(2) 0.070(3) -0.002(2) -0.004(3) 0.001(2)
C3 0.053(3) 0.048(3) 0.063(3) -0.007(2) -0.004(2) 0.014(2)
C4 0.054(3) 0.080(4) 0.081(4) 0.009(3) 0.011(3) 0.002(3)
C5 0.062(3) 0.072(4) 0.099(5) 0.004(3) -0.024(3) -0.015(3)
C6 0.084(3) 0.058(3) 0.061(3) -0.004(3) -0.011(3) 0.007(3)
C7 0.085(3) 0.0314(19) 0.084(3) -0.005(4) -0.012(4) -0.005(2)
C8 0.079(3) 0.050(3) 0.067(3) -0.016(3) 0.009(3) 0.010(3)
C9 0.054(2) 0.043(2) 0.062(3) 0.001(3) 0.009(3) 0.0053(18)
C10 0.055(2) 0.034(2) 0.056(3) 0.002(2) 0.005(2) 0.003(2)
C11 0.065(3) 0.035(2) 0.065(3) 0.000(2) 0.007(3) -0.008(2)
B12 0.042(3) 0.040(3) 0.058(3) 0.016(2) -0.004(2) 0.009(2)
C13 0.049(3) 0.045(3) 0.047(2) 0.003(2) 0.003(2) 0.003(2)
C14 0.047(2) 0.052(3) 0.050(3) 0.001(2) -0.002(2) 0.006(2)
C15 0.057(3) 0.098(4) 0.083(4) 0.036(3) -0.014(3) 0.004(3)
C16 0.050(3) 0.081(4) 0.055(3) -0.004(3) -0.005(2) -0.011(3)
C17 0.071(3) 0.051(3) 0.066(3) -0.007(3) 0.009(3) -0.017(3)
C18 0.074(4) 0.045(3) 0.076(4) 0.013(3) 0.002(3) -0.001(3)
C19 0.058(3) 0.051(3) 0.068(3) 0.012(3) -0.012(3) -0.007(2)
C20 0.046(3) 0.078(3) 0.054(3) 0.000(3) -0.006(2) -0.007(2)
C21 0.068(3) 0.074(4) 0.070(4) -0.006(3) -0.011(3) -0.006(3)
C22 0.077(4) 0.118(5) 0.050(3) 0.017(4) -0.015(3) -0.042(4)
C23 0.088(4) 0.083(5) 0.074(4) -0.028(4) -0.013(3) -0.015(3)
C24 0.105(4) 0.069(4) 0.091(4) 0.019(4) -0.028(4) -0.038(4)
C25 0.073(3) 0.100(4) 0.062(3) 0.019(3) -0.007(3) -0.033(3)
C26 0.083(4) 0.089(4) 0.068(4) 0.004(3) -0.007(3) -0.002(3)

loop_
_atom_type_symbol
_atom_type_scat_dispersion_real
_atom_type_scat_dispersion_imag
_atom_type_scat_Cromer_Mann_a1
_atom_type_scat_Cromer_Mann_b1
_atom_type_scat_Cromer_Mann_a2
_atom_type_scat_Cromer_Mann_b2
_atom_type_scat_Cromer_Mann_a3
_atom_type_scat_Cromer_Mann_b3
_atom_type_scat_Cromer_Mann_a4
_atom_type_scat_Cromer_Mann_b4
_atom_type_scat_Cromer_Mann_c
_atom_type_scat_source
C 0.0033 0.0016 2.3100 20.8439 1.0200 10.2075 1.5886 0.5687 0.8650 51.6512 0.2156 'International Tables Vol C 4.2.6.8 and 6.1.1.4'
H 0.0000 0.0000 0.4930 10.5109 0.3229 26.1257 0.1402 3.1424 0.0408 57.7998 0.0030 'International Tables Vol C 4.2.6.8 and 6.1.1.4'
B 0.0013 0.0007 2.0545 23.2185 1.3326 1.0210 1.0979 60.3498 0.7068 0.1403 -0.1932 'International Tables Vol C 4.2.6.8 and 6.1.1.4'
Fe 0.3463 0.8444 11.7695 4.7611 7.3573 0.3072 3.5222 15.3535 2.3045 76.8805 1.0369 'International Tables Vol C 4.2.6.8 and 6.1.1.4'

loop_
_geom_angle_atom_site_label_1
_geom_angle_atom_site_label_2
_geom_angle_atom_site_label_3
_geom_angle
_geom_angle_publ_flag
C2 Fe1 C3 40.0(2) yes
C2 Fe1 C4 67.3(3) yes
C3 Fe1 C4 39.9(2) yes
C2 Fe1 C5 67.4(2) yes
C3 Fe1 C5 67.7(3) yes
C4 Fe1 C5 40.7(3) yes
C2 Fe1 C6 40.1(2) yes
C3 Fe1 C6 67.4(2) yes
C4 Fe1 C6 67.7(3) yes
C5 Fe1 C6 40.1(3) yes
C2 Fe1 C7 156.9(4) yes
C3 Fe1 C7 158.2(3) yes
C4 Fe1 C7 120.6(3) yes
C5 Fe1 C7 103.6(3) yes
C6 Fe1 C7 119.5(3) yes
C2 Fe1 C8 122.8(3) yes
C3 Fe1 C8 160.9(3) yes
C4 Fe1 C8 154.8(3) yes
C5 Fe1 C8 117.8(3) yes
C6 Fe1 C8 104.3(3) yes
C2 Fe1 C9 110.0(2) yes
C3 Fe1 C9 127.7(2) yes
C4 Fe1 C9 163.9(3) yes
C5 Fe1 C9 154.5(3) yes
C6 Fe1 C9 121.3(3) yes
C2 Fe1 C10 126.2(2) yes
C3 Fe1 C10 112.3(2) yes
C4 Fe1 C10 126.3(3) yes
C5 Fe1 C10 160.2(3) yes
C6 Fe1 C10 159.5(2) yes
C2 Fe1 C11 163.2(3) yes
C3 Fe1 C11 126.6(3) yes
C4 Fe1 C11 108.8(3) yes
C5 Fe1 C11 121.0(3) yes
C6 Fe1 C11 155.3(3) yes
C7 Fe1 C8 40.9(3) yes
C7 Fe1 C9 68.5(2) yes
C8 Fe1 C9 40.5(2) yes
C7 Fe1 C10 68.9(3) yes
C8 Fe1 C10 69.1(2) yes
C9 Fe1 C10 41.4(2) yes
C7 Fe1 C11 39.5(3) yes
C8 Fe1 C11 68.1(2) yes
C9 Fe1 C11 69.0(2) yes
C10 Fe1 C11 41.8(2) yes
Fe1 C2 C3 70.4(4) yes
Fe1 C2 C6 70.4(3) yes
C3 C2 C6 108.7(5) yes
Fe1 C2 H21 129.1 no
C3 C2 H21 124.6 no
C6 C2 H21 126.5 no
C2 C3 Fe1 69.6(3) yes
C2 C3 C4 107.5(5) yes
Fe1 C3 C4 68.9(3) yes
C2 C3 H31 126.6 no
Fe1 C3 H31 125.5 no
C4 C3 H31 125.9 no
C3 C4 Fe1 71.1(3) yes
C3 C4 C5 108.6(6) yes
Fe1 C4 C5 70.2(4) yes
C3 C4 H41 125.1 no
Fe1 C4 H41 126.7 no
C5 C4 H41 126.2 no
C4 C5 Fe1 69.1(4) yes
C4 C5 C6 107.4(5) yes
Fe1 C5 C6 70.5(4) yes
C4 C5 H51 126.6 no
Fe1 C5 H51 126.4 no
C6 C5 H51 126.0 no
C2 C6 C5 107.7(6) yes
C2 C6 Fe1 69.5(3) yes
C5 C6 Fe1 69.4(4) yes
C2 C6 H61 125.8 no
C5 C6 H61 126.3 no
Fe1 C6 H61 122.7 no
Fe1 C7 C8 70.0(3) yes
Fe1 C7 C11 69.7(3) yes
C8 C7 C11 108.9(5) yes
Fe1 C7 H71 124.8 no
C8 C7 H71 126.1 no
C11 C7 H71 125.0 no
C7 C8 Fe1 69.2(3) yes
C7 C8 C9 107.7(5) yes
Fe1 C8 C9 69.5(3) yes
C7 C8 H81 124.6 no
Fe1 C8 H81 130.5 no
C9 C8 H81 127.5 no
C8 C9 Fe1 70.0(3) yes
C8 C9 C10 108.8(5) yes
Fe1 C9 C10 69.9(3) yes
C8 C9 H91 126.2 no
Fe1 C9 H91 123.5 no
C10 C9 H91 124.9 no
C9 C10 Fe1 68.7(3) yes
C9 C10 C11 104.8(4) yes
Fe1 C10 C11 67.8(3) yes
C9 C10 B12 127.1(4) yes
Fe1 C10 B12 118.8(3) yes
C11 C10 B12 127.1(5) yes
C10 C11 C7 109.8(5) yes
C10 C11 Fe1 70.3(3) yes
C7 C11 Fe1 70.8(3) yes
C10 C11 H111 125.0 no
C7 C11 H111 125.2 no
Fe1 C11 H111 123.9 no
C10 B12 C13 122.3(5) yes
C10 B12 C20 117.7(4) yes
C13 B12 C20 119.6(5) yes
B12 C13 C14 122.7(5) yes
B12 C13 C19 120.4(5) yes
C14 C13 C19 116.8(5) yes
C13 C14 C15 120.3(5) yes
C13 C14 C16 120.2(5) yes
C15 C14 C16 119.5(5) yes
C14 C15 H151 110.9 no
C14 C15 H152 108.1 no
H151 C15 H152 109.1 no
C14 C15 H153 109.8 no
H151 C15 H153 109.4 no
H152 C15 H153 109.5 no
C14 C16 C17 121.2(5) yes
C14 C16 H161 120.0 no
C17 C16 H161 118.8 no
C16 C17 C18 120.7(5) yes
C16 C17 H171 119.1 no
C18 C17 H171 120.2 no
C17 C18 C19 118.8(6) yes
C17 C18 H181 121.1 no
C19 C18 H181 120.1 no
C13 C19 C18 122.4(6) yes
C13 C19 H191 118.9 no
C18 C19 H191 118.7 no
B12 C20 C21 127.7(6) yes
B12 C20 C25 116.7(5) yes
C21 C20 C25 115.4(6) yes
C20 C21 C22 123.6(8) yes
C20 C21 C26 118.3(7) yes
C22 C21 C26 118.0(7) yes
C21 C22 C23 115.8(9) yes
C21 C22 H221 121.0 no
C23 C22 H221 123.3 no
C22 C23 C24 126.4(8) yes
C22 C23 H231 117.5 no
C24 C23 H231 116.1 no
C23 C24 C25 116.7(8) yes
C23 C24 H241 121.6 no
C25 C24 H241 121.7 no
C20 C25 C24 121.9(8) yes
C20 C25 H251 118.0 no
C24 C25 H251 120.0 no
C21 C26 H261 108.6 no
C21 C26 H262 109.0 no
H261 C26 H262 109.9 no
C21 C26 H263 109.4 no
H261 C26 H263 110.2 no
H262 C26 H263 109.6 no

loop_
_geom_bond_atom_site_label_1
_geom_bond_atom_site_label_2
_geom_bond_distance
_geom_bond_publ_flag
Fe1 C2 2.047(6) yes
Fe1 C3 2.057(5) yes
Fe1 C4 2.029(6) yes
Fe1 C5 2.044(7) yes
Fe1 C6 2.058(7) yes
Fe1 C7 2.037(4) yes
Fe1 C8 2.047(5) yes
Fe1 C9 2.041(5) yes
Fe1 C10 2.057(6) yes
Fe1 C11 2.023(6) yes
C2 C3 1.403(8) yes
C2 C6 1.407(8) yes
C2 H21 0.983 no
C3 C4 1.396(9) yes
C3 H31 0.965 no
C4 C5 1.417(10) yes
C4 H41 0.978 no
C5 C6 1.406(10) yes
C5 H51 0.983 no
C6 H61 0.984 no
C7 C8 1.426(9) yes
C7 C11 1.373(10) yes
C7 H71 0.980 no
C8 C9 1.416(8) yes
C8 H81 0.984 no
C9 C10 1.448(8) yes
C9 H91 0.994 no
C10 C11 1.457(7) yes
C10 B12 1.521(8) yes
C11 H111 0.988 no
B12 C13 1.578(8) yes
B12 C20 1.582(8) yes
C13 C14 1.406(7) yes
C13 C19 1.405(7) yes
C14 C15 1.500(8) yes
C14 C16 1.373(8) yes
C15 H151 0.963 no
C15 H152 0.958 no
C15 H153 0.960 no
C16 C17 1.384(9) yes
C16 H161 0.930 no
C17 C18 1.352(11) yes
C17 H171 0.929 no
C18 C19 1.394(8) yes
C18 H181 0.916 no
C19 H191 0.927 no
C20 C21 1.359(9) yes
C20 C25 1.494(9) yes
C21 C22 1.442(10) yes
C21 C26 1.433(10) yes
C22 C23 1.328(12) yes
C22 H221 0.937 no
C23 C24 1.401(12) yes
C23 H231 0.931 no
C24 C25 1.354(10) yes
C24 H241 0.933 no
C25 H251 0.928 no
C26 H261 0.960 no
C26 H262 0.961 no
C26 H263 0.958 no
